data_7038398
loop_
_publ_author_name
'Zhang, Sheng'
'Ke, Hongshan'
'Shi, Quan'
'Zhang, Jangwei'
'Yang, Qi'
'Wei, Qing'
'Xie, Gang'
'Wang, Wenyuan'
'Yang, Desuo'
'Chen, Sanping'

_publ_section_title
;
 Dysprosium(iii) complexes with a square-antiprism configuration featuring
 mononuclear single-molecule magnetic behaviours based on different
 \b-diketonate ligands and auxiliary ligands.
;
_journal_issue 12
_journal_name_full 'Dalton transactions (Cambridge, England : 2003)'
_journal_page_first 5310
_journal_page_last 5320
_journal_paper_doi 10.1039/c6dt00219f
_journal_volume 45
_journal_year 2016
_chemical_formula_sum 'C36 H29 Dy F12 N2 O8'
_chemical_formula_weight 1008.11
_chemical_name_systematic
; 
 ? 
;
_space_group_IT_number 2
_symmetry_cell_setting triclinic
_symmetry_space_group_name_Hall '-P 1'
_symmetry_space_group_name_H-M 'P -1'
_atom_sites_solution_hydrogens geom
_atom_sites_solution_primary direct
_atom_sites_solution_secondary difmap
_audit_creation_method SHELXL-97
_audit_update_record
;
2016-02-03 deposited with the CCDC.
2016-02-10 downloaded from the CCDC.
;
_cell_angle_alpha 94.868(2)
_cell_angle_beta 101.031(2)
_cell_angle_gamma 102.060(2)
_cell_formula_units_Z 2
_cell_length_a 11.2264(15)
_cell_length_b 13.5298(17)
_cell_length_c 14.1233(18)
_cell_measurement_reflns_used 3524
_cell_measurement_temperature 296(2)
_cell_measurement_theta_max 25.10
_cell_measurement_theta_min 1.96
_cell_volume 2041.6(5)
_computing_structure_refinement 'SHELXL-97 (Sheldrick, 1997)'
_computing_structure_solution 'SHELXS-97 (Sheldrick, 1990)'
_diffrn_ambient_temperature 296(2)
_diffrn_measured_fraction_theta_full 0.969
_diffrn_measured_fraction_theta_max 0.969
_diffrn_measurement_device_type 'Bruker APEX SMART II'
_diffrn_measurement_method \w
_diffrn_radiation_monochromator graphite
_diffrn_radiation_source 'fine-focus sealed tube'
_diffrn_radiation_type MoK\a
_diffrn_radiation_wavelength 0.71073
_diffrn_reflns_av_R_equivalents 0.0252
_diffrn_reflns_av_unetI/netI 0.0588
_diffrn_reflns_limit_h_max 13
_diffrn_reflns_limit_h_min -13
_diffrn_reflns_limit_k_max 16
_diffrn_reflns_limit_k_min -16
_diffrn_reflns_limit_l_max 10
_diffrn_reflns_limit_l_min -17
_diffrn_reflns_number 11119
_diffrn_reflns_theta_full 26.18
_diffrn_reflns_theta_max 26.18
_diffrn_reflns_theta_min 1.55
_exptl_absorpt_coefficient_mu 1.935
_exptl_absorpt_correction_T_max 0.9019
_exptl_absorpt_correction_T_min 0.7973
_exptl_absorpt_correction_type multi-scan
_exptl_absorpt_process_details SADABS
_exptl_crystal_colour pink
_exptl_crystal_density_diffrn 1.640
_exptl_crystal_density_method 'not measured'
_exptl_crystal_description block
_exptl_crystal_F_000 994
_exptl_crystal_size_max 0.27
_exptl_crystal_size_mid 0.19
_exptl_crystal_size_min 0.12
_refine_diff_density_max 0.947
_refine_diff_density_min -0.665
_refine_diff_density_rms 0.145
_refine_ls_extinction_method none
_refine_ls_goodness_of_fit_ref 0.941
_refine_ls_hydrogen_treatment mixed
_refine_ls_matrix_type full
_refine_ls_number_parameters 536
_refine_ls_number_reflns 7932
_refine_ls_number_restraints 0
_refine_ls_restrained_S_all 0.941
_refine_ls_R_factor_all 0.0613
_refine_ls_R_factor_gt 0.0463
_refine_ls_shift/su_max 0.003
_refine_ls_shift/su_mean 0.000
_refine_ls_structure_factor_coef Fsqd
_refine_ls_weighting_details 'calc w=1/[\s^2^(Fo^2^)+(0.1000P)^2^+0.1673P] where P=(Fo^2^+2Fc^2^)/3'
_refine_ls_weighting_scheme calc
_refine_ls_wR_factor_gt 0.1251
_refine_ls_wR_factor_ref 0.1462
_reflns_number_gt 6454
_reflns_number_total 7932
_reflns_threshold_expression >2sigma(I)
_cod_data_source_file c6dt00219f2.cif
_cod_data_source_block 2
_cod_depositor_comments 'Adding full bibliography for 7038396--7038398.cif.'
_cod_original_sg_symbol_H-M p-1
_cod_database_code 7038398

loop_
_symmetry_equiv_pos_as_xyz
'x, y, z'
'-x, -y, -z'

loop_
_atom_site_label
_atom_site_type_symbol
_atom_site_fract_x
_atom_site_fract_y
_atom_site_fract_z
_atom_site_U_iso_or_equiv
_atom_site_adp_type
_atom_site_occupancy
_atom_site_symmetry_multiplicity
_atom_site_calc_flag
_atom_site_refinement_flags
Dy1 Dy 0.17609(2) 0.26861(2) 0.714667(18) 0.04458(12) Uani 1 1 d .
C8 C 0.5643(6) 0.4560(5) 0.8886(4) 0.0528(15) Uani 1 1 d .
C10 C 0.3353(6) 0.3132(6) 0.5393(5) 0.0573(16) Uani 1 1 d .
C12 C -0.0845(9) -0.0932(7) 0.5796(7) 0.092(3) Uani 1 1 d .
H12A H -0.0760 -0.0338 0.5465 0.139 Uiso 1 1 calc R
H12B H -0.1679 -0.1122 0.5899 0.139 Uiso 1 1 calc R
H12C H -0.0677 -0.1483 0.5407 0.139 Uiso 1 1 calc R
C13 C 0.0490(6) 0.4670(5) 0.7225(4) 0.0528(15) Uani 1 1 d .
C15 C -0.0464(6) 0.4339(5) 0.6419(5) 0.0578(16) Uani 1 1 d .
H15 H -0.1054 0.4727 0.6287 0.069 Uiso 1 1 calc R
C16 C -0.0596(5) 0.3458(5) 0.5793(4) 0.0482(13) Uani 1 1 d .
C17 C 0.4124(7) 0.1909(5) 0.6362(5) 0.0586(16) Uani 1 1 d .
C18 C 0.6516(6) 0.4780(5) 0.9764(5) 0.0587(16) Uani 1 1 d .
H18 H 0.6420 0.4368 1.0252 0.070 Uiso 1 1 calc R
C22 C -0.0292(7) 0.2084(6) 0.8634(6) 0.0673(19) Uani 1 1 d .
H22 H 0.0145 0.1621 0.8890 0.081 Uiso 1 1 calc R
C23 C 0.5808(7) 0.5205(7) 0.8184(5) 0.074(2) Uani 1 1 d .
H23 H 0.5225 0.5088 0.7598 0.089 Uiso 1 1 calc R
C25 C 0.3492(10) 0.1251(8) 0.9767(7) 0.089(3) Uani 1 1 d .
C26 C 0.4523(6) 0.3685(5) 0.8678(4) 0.0508(14) Uani 1 1 d .
C28 C 0.7502(7) 0.5585(6) 0.9914(5) 0.0670(19) Uani 1 1 d .
H28 H 0.8079 0.5722 1.0504 0.080 Uiso 1 1 calc R
C29 C -0.1598(6) 0.3215(5) 0.4879(5) 0.0546(15) Uani 1 1 d .
C30 C 0.3424(7) 0.2100(5) 0.9124(5) 0.0583(16) Uani 1 1 d .
C31 C 0.5876(7) 0.0138(7) 0.7625(7) 0.079(2) Uani 1 1 d .
H31 H 0.5760 -0.0332 0.8062 0.094 Uiso 1 1 calc R
C32 C 0.6806(8) 0.6001(8) 0.8342(6) 0.087(3) Uani 1 1 d .
H32 H 0.6914 0.6417 0.7859 0.105 Uiso 1 1 calc R
C33 C 0.0439(8) 0.5593(5) 0.7910(6) 0.070(2) Uani 1 1 d .
C35 C 0.4474(7) 0.2885(6) 0.9243(5) 0.0650(18) Uani 1 1 d .
H35 H 0.5172 0.2879 0.9717 0.078 Uiso 1 1 calc R
C36 C 0.4987(7) 0.0679(5) 0.7328(5) 0.0657(18) Uani 1 1 d .
H36 H 0.4295 0.0611 0.7609 0.079 Uiso 1 1 calc R
C38 C 0.0698(8) 0.0224(6) 0.7041(6) 0.072(2) Uani 1 1 d .
H38 H 0.1248 0.0324 0.7641 0.086 Uiso 1 1 calc R
C39 C 0.4173(7) 0.2521(6) 0.5621(5) 0.0662(18) Uani 1 1 d .
H39 H 0.4787 0.2516 0.5264 0.079 Uiso 1 1 calc R
C41 C 0.7658(7) 0.6201(7) 0.9207(6) 0.074(2) Uani 1 1 d .
C43 C -0.2055(7) 0.3971(6) 0.4424(5) 0.0671(19) Uani 1 1 d .
H43 H -0.1747 0.4647 0.4702 0.081 Uiso 1 1 calc R
C44 C -0.3411(9) 0.2729(9) 0.3223(7) 0.095(3) Uani 1 1 d .
C45 C 0.3403(8) 0.3666(7) 0.4492(6) 0.072(2) Uani 1 1 d .
C47 C 0.5102(8) 0.1317(7) 0.6625(6) 0.075(2) Uani 1 1 d .
C48 C -0.2060(7) 0.2217(6) 0.4474(6) 0.075(2) Uani 1 1 d .
H48 H -0.1758 0.1705 0.4771 0.090 Uiso 1 1 calc R
C49 C 0.7164(11) 0.0995(11) 0.6633(9) 0.128(4) Uani 1 1 d .
H49 H 0.7918 0.1109 0.6432 0.153 Uiso 1 1 calc R
C50 C 0.0132(14) -0.1503(8) 0.7314(10) 0.135(5) Uani 1 1 d .
H50A H 0.0980 -0.1395 0.7664 0.203 Uiso 1 1 calc R
H50B H -0.0105 -0.2153 0.6915 0.203 Uiso 1 1 calc R
H50C H -0.0404 -0.1493 0.7768 0.203 Uiso 1 1 calc R
C51 C -0.2946(8) 0.3750(9) 0.3578(7) 0.093(3) Uani 1 1 d .
H51 H -0.3225 0.4259 0.3259 0.112 Uiso 1 1 calc R
C52 C 0.6910(10) 0.0309(9) 0.7265(8) 0.103(3) Uani 1 1 d .
C54 C -0.2989(10) 0.1965(8) 0.3612(8) 0.109(4) Uani 1 1 d .
H54 H -0.3299 0.1293 0.3322 0.131 Uiso 1 1 calc R
C55 C 0.6236(9) 0.1526(10) 0.6294(8) 0.116(4) Uani 1 1 d .
H55 H 0.6367 0.2001 0.5863 0.139 Uiso 1 1 calc R
C73 C -0.1869(11) 0.2999(10) 0.8702(11) 0.142(5) Uani 1 1 d .
H73A H -0.1334 0.3497 0.8433 0.213 Uiso 1 1 calc R
H73B H -0.2089 0.3323 0.9254 0.213 Uiso 1 1 calc R
H73C H -0.2612 0.2693 0.8219 0.213 Uiso 1 1 calc R
C109 C -0.1569(12) 0.1671(9) 0.9798(8) 0.129(5) Uani 1 1 d .
H10A H -0.1241 0.1071 0.9813 0.194 Uiso 1 1 calc R
H10B H -0.2462 0.1480 0.9696 0.194 Uiso 1 1 calc R
H10C H -0.1235 0.2106 1.0405 0.194 Uiso 1 1 calc R
F1 F 0.0132(7) 0.5313(4) 0.8711(4) 0.114(2) Uani 1 1 d .
F2 F 0.1566(6) 0.6219(5) 0.8223(5) 0.125(2) Uani 1 1 d .
F3 F -0.0332(7) 0.6125(4) 0.7558(4) 0.142(3) Uani 1 1 d .
F4 F 0.4580(7) 0.1298(6) 1.0307(6) 0.173(4) Uani 1 1 d .
F6 F 0.3598(7) 0.4662(5) 0.4699(5) 0.129(2) Uani 1 1 d .
F7 F 0.2314(5) 0.3450(6) 0.3898(4) 0.133(3) Uani 1 1 d .
F8 F 0.4251(6) 0.3532(6) 0.4026(4) 0.138(3) Uani 1 1 d .
F9 F -0.4290(7) 0.2517(6) 0.2372(5) 0.155(3) Uani 1 1 d .
F10 F 0.8639(4) 0.7004(4) 0.9361(3) 0.0918(15) Uani 1 1 d .
F11 F 0.3188(8) 0.0350(5) 0.9251(5) 0.139(3) Uani 1 1 d .
F18 F 0.7826(7) -0.0182(6) 0.7581(6) 0.158(3) Uani 1 1 d .
F20 F 0.2716(11) 0.1188(7) 1.0320(7) 0.201(5) Uani 1 1 d .
N1 N 0.0021(6) -0.0714(4) 0.6713(5) 0.0705(16) Uani 1 1 d .
N2 N -0.1219(6) 0.2213(5) 0.9007(5) 0.0775(19) Uani 1 1 d .
O1 O 0.3660(4) 0.3728(3) 0.7997(3) 0.0557(10) Uani 1 1 d .
O2 O 0.2381(4) 0.1984(3) 0.8563(3) 0.0571(11) Uani 1 1 d .
O3 O 0.3269(4) 0.1801(4) 0.6818(3) 0.0595(11) Uani 1 1 d .
O4 O 0.2506(4) 0.3292(4) 0.5814(3) 0.0560(11) Uani 1 1 d .
O5 O 0.1404(4) 0.4282(3) 0.7511(3) 0.0544(10) Uani 1 1 d .
O6 O 0.0025(4) 0.2788(3) 0.5954(3) 0.0521(10) Uani 1 1 d .
O7 O 0.0650(5) 0.0960(3) 0.6611(3) 0.0656(12) Uani 1 1 d .
O8 O 0.0069(5) 0.2509(4) 0.7979(4) 0.0740(14) Uani 1 1 d .

loop_
_atom_site_aniso_label
_atom_site_aniso_U_11
_atom_site_aniso_U_22
_atom_site_aniso_U_33
_atom_site_aniso_U_23
_atom_site_aniso_U_13
_atom_site_aniso_U_12
Dy1 0.04517(18) 0.04885(18) 0.04049(17) 0.00866(11) 0.00603(12) 0.01428(12)
C8 0.046(3) 0.069(4) 0.043(3) 0.004(3) 0.005(3) 0.018(3)
C10 0.047(4) 0.078(5) 0.046(4) 0.019(3) 0.002(3) 0.016(3)
C12 0.111(7) 0.068(5) 0.080(6) -0.003(4) 0.014(5) -0.009(5)
C13 0.063(4) 0.053(3) 0.044(3) 0.008(3) 0.006(3) 0.019(3)
C15 0.063(4) 0.055(4) 0.056(4) 0.002(3) 0.002(3) 0.024(3)
C16 0.038(3) 0.060(4) 0.046(3) 0.011(3) 0.008(3) 0.010(3)
C17 0.065(4) 0.071(4) 0.048(4) 0.012(3) 0.014(3) 0.031(3)
C18 0.057(4) 0.065(4) 0.051(4) 0.005(3) 0.002(3) 0.016(3)
C22 0.067(5) 0.063(4) 0.065(5) 0.002(3) 0.012(4) 0.003(4)
C23 0.055(4) 0.103(6) 0.050(4) 0.022(4) -0.007(3) -0.004(4)
C25 0.110(7) 0.089(6) 0.062(5) 0.035(5) -0.002(5) 0.020(5)
C26 0.046(3) 0.065(4) 0.038(3) 0.004(3) 0.005(3) 0.012(3)
C28 0.052(4) 0.086(5) 0.054(4) -0.013(4) -0.004(3) 0.018(4)
C29 0.043(3) 0.072(4) 0.048(3) 0.010(3) 0.008(3) 0.012(3)
C30 0.071(5) 0.063(4) 0.040(3) 0.011(3) 0.003(3) 0.020(3)
C31 0.067(5) 0.085(5) 0.096(6) 0.038(5) 0.021(4) 0.032(4)
C32 0.082(6) 0.117(7) 0.046(4) 0.024(4) 0.003(4) -0.012(5)
C33 0.091(6) 0.053(4) 0.061(4) -0.001(3) 0.001(4) 0.027(4)
C35 0.066(4) 0.080(5) 0.049(4) 0.019(3) -0.001(3) 0.022(4)
C36 0.070(5) 0.064(4) 0.066(4) 0.014(3) 0.016(4) 0.020(4)
C38 0.081(5) 0.055(4) 0.074(5) 0.007(4) 0.007(4) 0.013(4)
C39 0.061(4) 0.090(5) 0.060(4) 0.019(4) 0.022(3) 0.033(4)
C41 0.061(4) 0.097(6) 0.060(5) -0.002(4) 0.017(4) 0.007(4)
C43 0.060(4) 0.078(5) 0.058(4) 0.012(4) -0.006(3) 0.021(4)
C44 0.075(6) 0.115(8) 0.076(6) 0.003(6) -0.016(5) 0.013(6)
C45 0.073(5) 0.087(6) 0.070(5) 0.037(4) 0.025(4) 0.028(4)
C47 0.077(5) 0.101(6) 0.064(5) 0.029(4) 0.022(4) 0.049(5)
C48 0.064(5) 0.081(5) 0.066(5) 0.000(4) -0.010(4) 0.014(4)
C49 0.109(8) 0.179(12) 0.144(10) 0.080(9) 0.062(8) 0.086(9)
C50 0.176(13) 0.068(6) 0.160(12) 0.048(7) 0.025(10) 0.022(7)
C51 0.062(5) 0.147(9) 0.074(6) 0.036(6) -0.001(4) 0.036(6)
C52 0.102(7) 0.135(9) 0.102(7) 0.049(7) 0.026(6) 0.077(7)
C54 0.102(7) 0.090(7) 0.099(7) -0.011(6) -0.023(6) -0.009(6)
C55 0.096(7) 0.175(11) 0.118(8) 0.077(8) 0.051(6) 0.076(7)
C73 0.117(9) 0.115(9) 0.224(16) 0.023(9) 0.082(10) 0.050(8)
C109 0.153(11) 0.124(9) 0.099(8) 0.014(7) 0.063(8) -0.025(8)
F1 0.182(6) 0.090(4) 0.090(4) 0.000(3) 0.056(4) 0.056(4)
F2 0.119(5) 0.102(4) 0.132(5) -0.047(4) 0.023(4) 0.004(4)
F3 0.215(7) 0.102(4) 0.107(4) -0.019(3) -0.034(4) 0.109(5)
F4 0.148(6) 0.155(6) 0.185(7) 0.115(6) -0.051(6) 0.007(5)
F6 0.166(6) 0.101(4) 0.133(5) 0.047(4) 0.056(5) 0.026(4)
F7 0.085(4) 0.219(7) 0.085(4) 0.089(4) -0.008(3) 0.007(4)
F8 0.153(5) 0.226(8) 0.109(4) 0.104(5) 0.090(4) 0.121(6)
F9 0.135(6) 0.180(7) 0.096(4) -0.001(4) -0.065(4) 0.006(5)
F10 0.073(3) 0.094(3) 0.081(3) -0.012(3) 0.006(2) -0.023(3)
F11 0.216(8) 0.073(4) 0.124(5) 0.043(3) 0.009(5) 0.038(4)
F18 0.151(6) 0.217(8) 0.180(7) 0.106(6) 0.073(5) 0.139(6)
F20 0.326(13) 0.204(8) 0.184(8) 0.155(7) 0.169(9) 0.151(9)
N1 0.082(4) 0.050(3) 0.079(4) 0.009(3) 0.016(4) 0.014(3)
N2 0.076(4) 0.080(4) 0.076(4) -0.001(3) 0.039(4) 0.000(4)
O1 0.050(2) 0.060(3) 0.052(3) 0.013(2) 0.000(2) 0.007(2)
O2 0.062(3) 0.057(3) 0.050(3) 0.015(2) 0.009(2) 0.009(2)
O3 0.060(3) 0.068(3) 0.064(3) 0.022(2) 0.022(2) 0.030(2)
O4 0.055(3) 0.073(3) 0.048(2) 0.021(2) 0.012(2) 0.027(2)
O5 0.055(3) 0.054(2) 0.051(2) 0.0019(19) 0.000(2) 0.018(2)
O6 0.052(2) 0.058(2) 0.048(2) 0.0053(19) 0.0020(19) 0.023(2)
O7 0.072(3) 0.053(3) 0.064(3) 0.009(2) 0.001(2) 0.012(2)
O8 0.067(3) 0.095(4) 0.071(3) 0.026(3) 0.030(3) 0.026(3)

loop_
_atom_type_symbol
_atom_type_description
_atom_type_scat_dispersion_real
_atom_type_scat_dispersion_imag
_atom_type_scat_source
C C 0.0033 0.0016 'International Tables Vol C Tables 4.2.6.8 and 6.1.1.4'
H H 0.0000 0.0000 'International Tables Vol C Tables 4.2.6.8 and 6.1.1.4'
Dy Dy -0.1892 4.4098 'International Tables Vol C Tables 4.2.6.8 and 6.1.1.4'
F F 0.0171 0.0103 'International Tables Vol C Tables 4.2.6.8 and 6.1.1.4'
N N 0.0061 0.0033 'International Tables Vol C Tables 4.2.6.8 and 6.1.1.4'
O O 0.0106 0.0060 'International Tables Vol C Tables 4.2.6.8 and 6.1.1.4'

loop_
_geom_angle_atom_site_label_1
_geom_angle_atom_site_label_2
_geom_angle_atom_site_label_3
_geom_angle
O5 Dy1 O1 73.15(15)
O5 Dy1 O2 111.01(15)
O1 Dy1 O2 72.45(15)
O5 Dy1 O4 87.49(16)
O1 Dy1 O4 81.74(16)
O2 Dy1 O4 141.35(16)
O5 Dy1 O6 74.38(14)
O1 Dy1 O6 138.95(15)
O2 Dy1 O6 144.03(16)
O4 Dy1 O6 72.39(15)
O5 Dy1 O3 144.39(17)
O1 Dy1 O3 75.54(17)
O2 Dy1 O3 74.45(16)
O4 Dy1 O3 71.51(15)
O6 Dy1 O3 122.77(15)
O5 Dy1 O7 140.52(17)
O1 Dy1 O7 144.30(16)
O2 Dy1 O7 81.28(16)
O4 Dy1 O7 106.18(17)
O6 Dy1 O7 74.97(16)
O3 Dy1 O7 74.38(17)
O5 Dy1 O8 71.50(18)
O1 Dy1 O8 116.15(18)
O2 Dy1 O8 73.20(17)
O4 Dy1 O8 145.29(17)
O6 Dy1 O8 75.43(17)
O3 Dy1 O8 139.47(17)
O7 Dy1 O8 77.18(19)
C23 C8 C18 117.9(6)
C23 C8 C26 118.9(6)
C18 C8 C26 123.3(6)
O4 C10 C39 128.6(6)
O4 C10 C45 113.5(6)
C39 C10 C45 117.8(6)
O5 C13 C15 128.3(6)
O5 C13 C33 113.9(6)
C15 C13 C33 117.8(6)
C13 C15 C16 123.7(6)
O6 C16 C15 124.8(6)
O6 C16 C29 115.4(6)
C15 C16 C29 119.6(6)
O3 C17 C39 122.7(6)
O3 C17 C47 116.9(6)
C39 C17 C47 120.4(6)
C28 C18 C8 120.7(7)
O8 C22 N2 126.6(8)
C32 C23 C8 120.7(7)
F20 C25 F4 107.5(9)
F20 C25 F11 103.6(10)
F4 C25 F11 104.7(10)
F20 C25 C30 112.9(9)
F4 C25 C30 115.4(8)
F11 C25 C30 111.7(7)
O1 C26 C35 123.3(6)
O1 C26 C8 116.3(6)
C35 C26 C8 120.4(6)
C18 C28 C41 120.5(7)
C48 C29 C43 119.1(7)
C48 C29 C16 119.0(6)
C43 C29 C16 121.9(6)
O2 C30 C35 129.0(6)
O2 C30 C25 113.3(7)
C35 C30 C25 117.7(7)
C52 C31 C36 118.0(8)
C23 C32 C41 120.6(8)
F3 C33 F1 106.7(8)
F3 C33 F2 108.3(7)
F1 C33 F2 103.5(7)
F3 C33 C13 115.4(6)
F1 C33 C13 110.8(6)
F2 C33 C13 111.4(7)
C30 C35 C26 122.4(6)
C47 C36 C31 121.5(7)
O7 C38 N1 124.6(8)
C10 C39 C17 122.9(6)
F10 C41 C32 120.0(8)
F10 C41 C28 120.3(7)
C32 C41 C28 119.7(8)
C51 C43 C29 121.9(8)
C54 C44 F9 119.2(10)
C54 C44 C51 124.5(8)
F9 C44 C51 116.1(10)
F8 C45 F7 110.1(8)
F8 C45 F6 104.8(7)
F7 C45 F6 101.6(7)
F8 C45 C10 116.5(7)
F7 C45 C10 110.9(6)
F6 C45 C10 111.8(7)
C36 C47 C55 118.9(7)
C36 C47 C17 118.7(7)
C55 C47 C17 121.5(7)
C29 C48 C54 120.3(8)
C52 C49 C55 117.6(10)
C43 C51 C44 116.5(9)
C31 C52 F18 119.1(9)
C31 C52 C49 124.8(9)
F18 C52 C49 116.0(9)
C44 C54 C48 117.5(9)
C47 C55 C49 118.6(9)
C38 N1 C12 121.2(7)
C38 N1 C50 118.8(8)
C12 N1 C50 120.0(8)
C22 N2 C109 122.3(9)
C22 N2 C73 119.3(8)
C109 N2 C73 118.1(9)
C26 O1 Dy1 137.9(4)
C30 O2 Dy1 131.6(4)
C17 O3 Dy1 137.6(4)
C10 O4 Dy1 134.2(4)
C13 O5 Dy1 132.3(4)
C16 O6 Dy1 134.2(4)
C38 O7 Dy1 127.7(5)
C22 O8 Dy1 140.3(5)

loop_
_geom_bond_atom_site_label_1
_geom_bond_atom_site_label_2
_geom_bond_distance
Dy1 O5 2.311(4)
Dy1 O1 2.335(4)
Dy1 O2 2.335(4)
Dy1 O4 2.343(4)
Dy1 O6 2.356(4)
Dy1 O3 2.360(4)
Dy1 O7 2.388(5)
Dy1 O8 2.400(5)
C8 C23 1.389(10)
C8 C18 1.392(9)
C8 C26 1.499(9)
C10 O4 1.259(8)
C10 C39 1.372(10)
C10 C45 1.521(9)
C12 N1 1.430(11)
C13 O5 1.262(7)
C13 C15 1.374(9)
C13 C33 1.532(9)
C15 C16 1.386(9)
C16 O6 1.265(7)
C16 C29 1.503(8)
C17 O3 1.246(8)
C17 C39 1.391(9)
C17 C47 1.498(9)
C18 C28 1.350(10)
C22 O8 1.219(9)
C22 N2 1.288(10)
C23 C32 1.350(11)
C25 F20 1.271(12)
C25 F4 1.296(11)
C25 F11 1.309(11)
C25 C30 1.530(10)
C26 O1 1.242(7)
C26 C35 1.397(9)
C28 C41 1.368(11)
C29 C48 1.371(10)
C29 C43 1.388(9)
C30 O2 1.254(8)
C30 C35 1.384(10)
C31 C52 1.339(12)
C31 C36 1.380(10)
C32 C41 1.366(11)
C33 F3 1.292(9)
C33 F1 1.308(9)
C33 F2 1.337(10)
C36 C47 1.377(10)
C38 O7 1.214(9)
C38 N1 1.328(9)
C41 F10 1.345(9)
C43 C51 1.370(10)
C44 C54 1.340(14)
C44 F9 1.368(10)
C44 C51 1.382(14)
C45 F8 1.291(9)
C45 F7 1.303(9)
C45 F6 1.316(10)
C47 C55 1.421(12)
C48 C54 1.408(11)
C49 C52 1.366(14)
C49 C55 1.419(13)
C50 N1 1.431(11)
C52 F18 1.363(10)
C73 N2 1.460(13)
C109 N2 1.458(11)
